data_4125871
loop_
_publ_author_name
'Waldie, Kate M.'
'Ramakrishnan, Srinivasan'
'Kim, Sung-Kwan'
'Maclaren, Jana K.'
'Chidsey, Christopher E. D.'
'Waymouth, Robert M.'

_publ_section_title
;
 Multielectron Transfer at Cobalt: Influence of the Phenylazopyridine
 Ligand.
;
_journal_issue 12
_journal_name_full 'Journal of the American Chemical Society'
_journal_page_first 4540
_journal_page_last 4550
_journal_paper_doi 10.1021/jacs.7b01047
_journal_volume 139
_journal_year 2017
_chemical_formula_moiety 'C16 H14 Co N3'
_chemical_formula_sum 'C16 H14 Co N3'
_chemical_formula_weight 307.23
_space_group_crystal_system monoclinic
_space_group_IT_number 14
_space_group_name_Hall '-P 2yn'
_space_group_name_H-M_alt 'P 1 21/n 1'
_symmetry_space_group_name_Hall '-P 2yn'
_symmetry_space_group_name_H-M 'P 1 21/n 1'
_atom_sites_solution_hydrogens geom
_atom_sites_solution_primary direct
_audit_creation_date 2015-08-12
_audit_creation_method
;
Olex2 1.2
(compiled 2015.01.26 svn.r3150 for OlexSys, GUI svn.r4998)
;
_cell_angle_alpha 90
_cell_angle_beta 116.533(2)
_cell_angle_gamma 90
_cell_formula_units_Z 4
_cell_length_a 9.4249(3)
_cell_length_b 15.6731(7)
_cell_length_c 10.0870(5)
_cell_measurement_reflns_used 4663
_cell_measurement_temperature 100
_cell_measurement_theta_max 27.052
_cell_measurement_theta_min 2.461
_cell_volume 1333.09(10)
_computing_cell_refinement 'SAINT+ Ver. 8.34A (Bruker-AXS, 2014)'
_computing_data_collection 'APEX2 Ver. 2014.11-0 (Bruker-AXS, 2014)'
_computing_data_reduction 'SAINT+ Ver. 8.34A (Bruker-AXS, 2014)'
_computing_molecular_graphics 'Olex2 (Dolomanov et al., 2009)'
_computing_publication_material 'Olex2 (Dolomanov et al., 2009)'
_computing_structure_refinement 'XL (Sheldrick, 2008)'
_computing_structure_solution 'ShelXT (Sheldrick, 2015)'
_diffrn_ambient_temperature 100
_diffrn_detector 'Bruker Photon100'
_diffrn_detector_area_resol_mean 10.4
_diffrn_detector_type 'CMOS area detector'
_diffrn_measured_fraction_theta_full 0.997
_diffrn_measured_fraction_theta_max 0.998
_diffrn_measurement_device 'four-circle diffractometer'
_diffrn_measurement_device_type 'D8 Venture'
_diffrn_measurement_method '\f and \w scans'
_diffrn_radiation_collimation 'focusing mirrors'
_diffrn_radiation_monochromator 'mirror optics'
_diffrn_radiation_probe x-ray
_diffrn_radiation_type MoK\a
_diffrn_radiation_wavelength 0.71073
_diffrn_reflns_av_R_equivalents 0.0458
_diffrn_reflns_av_unetI/netI 0.0351
_diffrn_reflns_Laue_measured_fraction_full 0.997
_diffrn_reflns_Laue_measured_fraction_max 0.998
_diffrn_reflns_limit_h_max 11
_diffrn_reflns_limit_h_min -11
_diffrn_reflns_limit_k_max 19
_diffrn_reflns_limit_k_min -17
_diffrn_reflns_limit_l_max 12
_diffrn_reflns_limit_l_min -12
_diffrn_reflns_number 12297
_diffrn_reflns_point_group_measured_fraction_full 0.997
_diffrn_reflns_point_group_measured_fraction_max 0.998
_diffrn_reflns_theta_full 25.242
_diffrn_reflns_theta_max 26.733
_diffrn_reflns_theta_min 2.599
_diffrn_source 'microfocus sealed X-ray tube'
_diffrn_source_type 'Incoatec I\ms'
_diffrn_standards_number 0
_exptl_absorpt_coefficient_mu 1.279
_exptl_absorpt_correction_T_max 0.7455
_exptl_absorpt_correction_T_min 0.6805
_exptl_absorpt_correction_type multi-scan
_exptl_absorpt_process_details
'SADABS-2014/5 (Bruker,2014/5) was used for absorption correction. wR2(int) was 0.0670 before and 0.0246 after correction. The Ratio of minimum to maximum transmission is 0.9128. The \l/2 correction factor is 0.00150.'
_exptl_crystal_colour 'clear red'
_exptl_crystal_colour_lustre clear
_exptl_crystal_colour_primary red
_exptl_crystal_density_diffrn 1.531
_exptl_crystal_description plate
_exptl_crystal_F_000 632
_exptl_crystal_preparation 'Reduction of dicationic Co(III) complex in diethyl ether.'
_exptl_crystal_recrystallization_method 'Cooling of diethyl ether/hexanes solution.'
_exptl_crystal_size_max 0.1
_exptl_crystal_size_mid 0.09
_exptl_crystal_size_min 0.002
_refine_diff_density_max 0.574
_refine_diff_density_min -0.389
_refine_diff_density_rms 0.074
_refine_ls_extinction_method none
_refine_ls_goodness_of_fit_ref 1.024
_refine_ls_hydrogen_treatment constr
_refine_ls_matrix_type full
_refine_ls_number_parameters 181
_refine_ls_number_reflns 2819
_refine_ls_number_restraints 0
_refine_ls_restrained_S_all 1.024
_refine_ls_R_factor_all 0.0495
_refine_ls_R_factor_gt 0.0314
_refine_ls_shift/su_max 0.001
_refine_ls_shift/su_mean 0.000
_refine_ls_structure_factor_coef Fsqd
_refine_ls_weighting_details 'w=1/[\s^2^(Fo^2^)+(0.0263P)^2^+1.3803P] where P=(Fo^2^+2Fc^2^)/3'
_refine_ls_weighting_scheme calc
_refine_ls_wR_factor_gt 0.0655
_refine_ls_wR_factor_ref 0.0736
_reflns_Friedel_coverage 0.000
_reflns_number_gt 2234
_reflns_number_total 2819
_reflns_threshold_expression 'I > 2\s(I)'
_cod_data_source_file ja7b01047_si_003.cif
_cod_data_source_block KW79a_a_a
_cod_depositor_comments 'Adding full bibliography for 4125870--4125872.cif.'
_cod_database_code 4125871
_shelx_space_group_comment
;
The symmetry employed for this shelxl refinement is uniquely defined
by the following loop, which should always be used as a source of
symmetry information in preference to the above space-group names.
They are only intended as comments.
;
_shelx_estimated_absorpt_t_max 0.997
_shelx_estimated_absorpt_t_min 0.883
_olex2_refinement_description
;
1. Fixed Uiso
 At 1.2 times of:
  All C(H) groups
2.a Aromatic/amide H refined with riding coordinates:
 C1(H1), C2(H2), C3(H3), C4(H4), C5(H5), C6(H6), C7(H7), C8(H8), C9(H9),
 C12(H12), C13(H13), C14(H14), C15(H15), C16(H16)
;
_shelx_shelxl_version_number 2014/7
_olex2_exptl_crystal_mounting_method 'MiTeGen Loop'
_olex2_submission_special_instructions 'No special instructions were received'

loop_
_space_group_symop_operation_xyz
'x, y, z'
'-x+1/2, y+1/2, -z+1/2'
'-x, -y, -z'
'x-1/2, -y-1/2, z-1/2'

loop_
_atom_site_label
_atom_site_type_symbol
_atom_site_fract_x
_atom_site_fract_y
_atom_site_fract_z
_atom_site_U_iso_or_equiv
_atom_site_adp_type
_atom_site_occupancy
_atom_site_site_symmetry_order
_atom_site_calc_flag
_atom_site_refinement_flags_posn
Co Co 0.62983(3) 0.42945(2) 0.76895(3) 0.01505(10) Uani 1 1 d .
N1 N 0.8384(2) 0.45493(12) 0.8072(2) 0.0152(4) Uani 1 1 d .
N2 N 0.6036(2) 0.54220(12) 0.7193(2) 0.0155(4) Uani 1 1 d .
N3 N 0.7279(2) 0.58919(12) 0.7296(2) 0.0166(4) Uani 1 1 d .
C1 C 0.4647(3) 0.33752(15) 0.6464(3) 0.0241(5) Uani 1 1 d .
H1 H 0.4127 0.3329 0.5414 0.029 Uiso 1 1 calc R
C2 C 0.6094(3) 0.29885(15) 0.7430(3) 0.0283(6) Uani 1 1 d .
H2 H 0.6729 0.2637 0.7140 0.034 Uiso 1 1 calc R
C3 C 0.6442(3) 0.32136(16) 0.8906(3) 0.0284(6) Uani 1 1 d .
H3 H 0.7351 0.3041 0.9773 0.034 Uiso 1 1 calc R
C4 C 0.5210(3) 0.37362(15) 0.8864(3) 0.0233(5) Uani 1 1 d .
H4 H 0.5130 0.3972 0.9695 0.028 Uiso 1 1 calc R
C5 C 0.4113(3) 0.38458(15) 0.7358(3) 0.0196(5) Uani 1 1 d .
H5 H 0.3173 0.4179 0.7004 0.024 Uiso 1 1 calc R
C6 C 0.9688(3) 0.40333(15) 0.8576(2) 0.0185(5) Uani 1 1 d .
H6 H 0.9585 0.3459 0.8823 0.022 Uiso 1 1 calc R
C7 C 1.1133(3) 0.43070(16) 0.8742(2) 0.0200(5) Uani 1 1 d .
H7 H 1.2019 0.3932 0.9117 0.024 Uiso 1 1 calc R
C8 C 1.1296(3) 0.51515(16) 0.8351(3) 0.0216(5) Uani 1 1 d .
H8 H 1.2284 0.5346 0.8424 0.026 Uiso 1 1 calc R
C9 C 1.0024(3) 0.56868(15) 0.7866(3) 0.0195(5) Uani 1 1 d .
H9 H 1.0118 0.6259 0.7607 0.023 Uiso 1 1 calc R
C10 C 0.8567(3) 0.53815(14) 0.7754(2) 0.0161(5) Uani 1 1 d .
C11 C 0.4651(3) 0.59324(14) 0.6803(2) 0.0161(5) Uani 1 1 d .
C12 C 0.4728(3) 0.66926(14) 0.7553(3) 0.0197(5) Uani 1 1 d .
H12 H 0.5715 0.6889 0.8301 0.024 Uiso 1 1 calc R
C13 C 0.3359(3) 0.71602(15) 0.7203(3) 0.0236(5) Uani 1 1 d .
H13 H 0.3405 0.7672 0.7726 0.028 Uiso 1 1 calc R
C14 C 0.1922(3) 0.68847(16) 0.6093(3) 0.0240(5) Uani 1 1 d .
H14 H 0.0985 0.7207 0.5857 0.029 Uiso 1 1 calc R
C15 C 0.1851(3) 0.61376(16) 0.5326(3) 0.0231(5) Uani 1 1 d .
H15 H 0.0867 0.5953 0.4558 0.028 Uiso 1 1 calc R
C16 C 0.3211(2) 0.56599(15) 0.5677(2) 0.0180(5) Uani 1 1 d .
H16 H 0.3160 0.5149 0.5150 0.022 Uiso 1 1 calc R

loop_
_atom_site_aniso_label
_atom_site_aniso_U_11
_atom_site_aniso_U_22
_atom_site_aniso_U_33
_atom_site_aniso_U_23
_atom_site_aniso_U_13
_atom_site_aniso_U_12
Co 0.01388(15) 0.01168(15) 0.02185(17) 0.00144(13) 0.01001(12) -0.00063(12)
N1 0.0159(9) 0.0152(9) 0.0164(9) -0.0003(7) 0.0088(7) -0.0004(7)
N2 0.0147(9) 0.0156(9) 0.0178(10) 0.0002(8) 0.0087(7) 0.0007(7)
N3 0.0166(9) 0.0155(10) 0.0213(10) -0.0007(8) 0.0118(8) -0.0023(7)
C1 0.0242(12) 0.0174(12) 0.0320(14) -0.0048(10) 0.0136(11) -0.0118(10)
C2 0.0273(13) 0.0103(11) 0.0567(19) -0.0017(11) 0.0273(13) -0.0022(10)
C3 0.0212(12) 0.0210(13) 0.0389(16) 0.0142(11) 0.0097(11) -0.0029(10)
C4 0.0244(12) 0.0239(13) 0.0252(13) 0.0022(10) 0.0143(10) -0.0081(10)
C5 0.0162(11) 0.0168(12) 0.0282(13) 0.0032(10) 0.0121(10) -0.0027(9)
C6 0.0199(11) 0.0165(11) 0.0200(12) -0.0006(9) 0.0096(9) 0.0006(9)
C7 0.0165(10) 0.0246(12) 0.0200(12) -0.0026(10) 0.0092(9) 0.0029(10)
C8 0.0182(11) 0.0272(13) 0.0223(13) -0.0067(10) 0.0117(9) -0.0063(10)
C9 0.0218(11) 0.0173(11) 0.0235(12) -0.0042(10) 0.0138(9) -0.0049(10)
C10 0.0191(11) 0.0147(11) 0.0174(11) -0.0025(9) 0.0108(9) -0.0026(9)
C11 0.0195(11) 0.0141(11) 0.0206(12) 0.0059(9) 0.0142(9) 0.0037(8)
C12 0.0230(11) 0.0170(12) 0.0231(12) 0.0019(10) 0.0140(10) 0.0002(9)
C13 0.0347(14) 0.0139(11) 0.0316(14) 0.0035(10) 0.0234(11) 0.0045(10)
C14 0.0270(13) 0.0229(13) 0.0300(14) 0.0118(11) 0.0199(11) 0.0122(10)
C15 0.0189(11) 0.0294(14) 0.0214(12) 0.0064(10) 0.0094(10) 0.0042(10)
C16 0.0214(11) 0.0182(11) 0.0182(11) 0.0031(10) 0.0124(9) 0.0019(9)

loop_
_atom_type_symbol
_atom_type_description
_atom_type_scat_dispersion_real
_atom_type_scat_dispersion_imag
_atom_type_scat_source
C C 0.0033 0.0016 'International Tables Vol C Tables 4.2.6.8 and 6.1.1.4'
H H 0.0000 0.0000 'International Tables Vol C Tables 4.2.6.8 and 6.1.1.4'
N N 0.0061 0.0033 'International Tables Vol C Tables 4.2.6.8 and 6.1.1.4'
Co Co 0.3494 0.9721 'International Tables Vol C Tables 4.2.6.8 and 6.1.1.4'

loop_
_geom_angle_atom_site_label_1
_geom_angle_atom_site_label_2
_geom_angle_atom_site_label_3
_geom_angle
N1 Co C1 135.31(9)
N1 Co C2 105.54(9)
N1 Co C3 105.62(9)
N1 Co C4 135.60(9)
N1 Co C5 172.11(9)
N2 Co N1 81.42(8)
N2 Co C1 122.38(9)
N2 Co C2 159.04(10)
N2 Co C3 157.73(10)
N2 Co C4 121.65(9)
N2 Co C5 106.47(9)
C2 Co C1 39.88(10)
C2 Co C4 67.18(10)
C3 Co C1 67.43(10)
C3 Co C2 40.26(11)
C3 Co C4 39.76(10)
C4 Co C1 67.48(10)
C5 Co C1 40.18(9)
C5 Co C2 67.07(9)
C5 Co C3 67.08(9)
C5 Co C4 40.05(9)
C6 N1 Co 129.69(15)
C6 N1 C10 117.63(18)
C10 N1 Co 112.66(14)
N3 N2 Co 120.12(14)
N3 N2 C11 111.78(17)
C11 N2 Co 127.86(14)
N2 N3 C10 108.68(18)
Co C1 H1 126.3
C2 C1 Co 69.52(13)
C2 C1 H1 126.5
C2 C1 C5 107.0(2)
C5 C1 Co 69.23(13)
C5 C1 H1 126.5
Co C2 H2 125.4
C1 C2 Co 70.60(14)
C1 C2 H2 125.8
C1 C2 C3 108.5(2)
C3 C2 Co 69.81(14)
C3 C2 H2 125.8
Co C3 H3 125.1
C2 C3 Co 69.93(14)
C2 C3 H3 125.9
C4 C3 Co 70.70(14)
C4 C3 C2 108.2(2)
C4 C3 H3 125.9
Co C4 H4 126.5
C3 C4 Co 69.54(13)
C3 C4 H4 126.3
C3 C4 C5 107.5(2)
C5 C4 Co 69.32(13)
C5 C4 H4 126.3
Co C5 H5 124.8
C1 C5 Co 70.58(12)
C1 C5 H5 125.6
C4 C5 Co 70.63(13)
C4 C5 C1 108.8(2)
C4 C5 H5 125.6
N1 C6 H6 118.6
N1 C6 C7 122.8(2)
C7 C6 H6 118.6
C6 C7 H7 120.4
C6 C7 C8 119.2(2)
C8 C7 H7 120.4
C7 C8 H8 120.3
C9 C8 C7 119.4(2)
C9 C8 H8 120.3
C8 C9 H9 120.4
C8 C9 C10 119.3(2)
C10 C9 H9 120.4
N1 C10 C9 121.6(2)
N3 C10 N1 117.04(19)
N3 C10 C9 121.4(2)
C12 C11 N2 120.6(2)
C16 C11 N2 119.4(2)
C16 C11 C12 120.0(2)
C11 C12 H12 120.1
C13 C12 C11 119.8(2)
C13 C12 H12 120.1
C12 C13 H13 119.9
C14 C13 C12 120.3(2)
C14 C13 H13 119.9
C13 C14 H14 120.0
C13 C14 C15 120.0(2)
C15 C14 H14 120.0
C14 C15 H15 119.9
C16 C15 C14 120.3(2)
C16 C15 H15 119.9
C11 C16 H16 120.2
C15 C16 C11 119.7(2)
C15 C16 H16 120.1

loop_
_geom_bond_atom_site_label_1
_geom_bond_atom_site_label_2
_geom_bond_distance
Co N1 1.8695(17)
Co N2 1.8232(19)
Co C1 2.076(2)
Co C2 2.062(2)
Co C3 2.060(2)
Co C4 2.075(2)
Co C5 2.058(2)
N1 C6 1.365(3)
N1 C10 1.373(3)
N2 N3 1.348(2)
N2 C11 1.428(3)
N3 C10 1.351(3)
C1 H1 0.9500
C1 C2 1.411(4)
C1 C5 1.420(3)
C2 H2 0.9500
C2 C3 1.419(4)
C3 H3 0.9500
C3 C4 1.406(3)
C4 H4 0.9500
C4 C5 1.415(3)
C5 H5 0.9500
C6 H6 0.9500
C6 C7 1.366(3)
C7 H7 0.9500
C7 C8 1.409(3)
C8 H8 0.9500
C8 C9 1.363(3)
C9 H9 0.9500
C9 C10 1.410(3)
C11 C12 1.396(3)
C11 C16 1.392(3)
C12 H12 0.9500
C12 C13 1.386(3)
C13 H13 0.9500
C13 C14 1.385(3)
C14 H14 0.9500
C14 C15 1.388(4)
C15 H15 0.9500
C15 C16 1.387(3)
C16 H16 0.9500
